data_1570942
loop_
_publ_author_name
'An, Bohang'
'Cui, Hao'
'Zheng, Chao'
'Chen, Ji-Lin'
'Lan, Feng'
'You, Shu-Li'
'Zhang, Xiao'

_publ_section_title
;
 Tunable C-H functionalization and dearomatization enabled by an organic
 photocatalyst.
;
_journal_issue 11
_journal_name_full 'Chemical science'
_journal_page_first 4114
_journal_page_last 4120
_journal_paper_doi 10.1039/d4sc00120f
_journal_volume 15
_journal_year 2024
_chemical_formula_sum 'C22 H23 N O4'
_chemical_formula_weight 365.41
_space_group_crystal_system orthorhombic
_space_group_IT_number 33
_space_group_name_Hall 'P 2c -2n'
_space_group_name_H-M_alt 'P n a 21'
_atom_sites_solution_hydrogens geom
_audit_creation_method SHELXL-2018/3
_audit_update_record
;
2023-06-23 deposited with the CCDC.	2024-02-06 downloaded from the CCDC.
;
_cell_angle_alpha 90
_cell_angle_beta 90
_cell_angle_gamma 90
_cell_formula_units_Z 16
_cell_length_a 27.5274(3)
_cell_length_b 9.94060(10)
_cell_length_c 27.6836(3)
_cell_measurement_reflns_used 41061
_cell_measurement_temperature 278(2)
_cell_measurement_theta_max 77.9260
_cell_measurement_theta_min 3.1500
_cell_volume 7575.31(14)
_computing_structure_refinement 'SHELXL-2018/3 (Sheldrick, 2018)'
_computing_structure_solution 'SHELXT 2014/5 (Sheldrick, 2014)'
_diffrn_ambient_temperature 278(2)
_diffrn_measured_fraction_theta_full 0.999
_diffrn_measured_fraction_theta_max 0.999
_diffrn_measurement_device_type 'XtaLAB Synergy R, HyPix'
_diffrn_radiation_type CuK\a
_diffrn_radiation_wavelength 1.54184
_diffrn_reflns_av_R_equivalents 0.0559
_diffrn_reflns_av_unetI/netI 0.0346
_diffrn_reflns_Laue_measured_fraction_full 0.999
_diffrn_reflns_Laue_measured_fraction_max 0.999
_diffrn_reflns_limit_h_max 32
_diffrn_reflns_limit_h_min -32
_diffrn_reflns_limit_k_max 11
_diffrn_reflns_limit_k_min -11
_diffrn_reflns_limit_l_max 33
_diffrn_reflns_limit_l_min -33
_diffrn_reflns_number 89928
_diffrn_reflns_point_group_measured_fraction_full 0.990
_diffrn_reflns_point_group_measured_fraction_max 0.990
_diffrn_reflns_theta_full 66.987
_diffrn_reflns_theta_max 66.987
_diffrn_reflns_theta_min 3.193
_exptl_absorpt_coefficient_mu 0.714
_exptl_absorpt_correction_T_max 0.9129
_exptl_absorpt_correction_T_min 0.8143
_exptl_absorpt_correction_type multi-scan
_exptl_absorpt_process_details sadabs
_exptl_crystal_colour colourless
_exptl_crystal_density_diffrn 1.282
_exptl_crystal_density_method 'not measured'
_exptl_crystal_description block
_exptl_crystal_F_000 3104
_exptl_crystal_size_max 0.300
_exptl_crystal_size_mid 0.250
_exptl_crystal_size_min 0.130
_refine_diff_density_max 0.176
_refine_diff_density_min -0.144
_refine_diff_density_rms 0.027
_refine_ls_abs_structure_details
;
 Flack x determined using 5690 quotients [(I+)-(I-)]/[(I+)+(I-)]
 (Parsons, Flack and Wagner, Acta Cryst. B69 (2013) 249-259).
;
_refine_ls_abs_structure_Flack 0.03(6)
_refine_ls_extinction_coef 0.00044(6)
_refine_ls_extinction_expression Fc^*^=kFc[1+0.001xFc^2^\l^3^/sin(2\q)]^-1/4^
_refine_ls_extinction_method 'SHELXL-2018/3 (Sheldrick 2018)'
_refine_ls_goodness_of_fit_ref 1.016
_refine_ls_hydrogen_treatment constr
_refine_ls_matrix_type full
_refine_ls_number_parameters 990
_refine_ls_number_reflns 13366
_refine_ls_number_restraints 1
_refine_ls_restrained_S_all 1.015
_refine_ls_R_factor_all 0.0361
_refine_ls_R_factor_gt 0.0336
_refine_ls_shift/su_max 0.006
_refine_ls_shift/su_mean 0.000
_refine_ls_structure_factor_coef Fsqd
_refine_ls_weighting_details 'w=1/[\s^2^(Fo^2^)+(0.0550P)^2^+0.6035P] where P=(Fo^2^+2Fc^2^)/3'
_refine_ls_weighting_scheme calc
_refine_ls_wR_factor_gt 0.0890
_refine_ls_wR_factor_ref 0.0911
_reflns_Friedel_coverage 0.940
_reflns_Friedel_fraction_full 0.982
_reflns_Friedel_fraction_max 0.982
_reflns_number_gt 12497
_reflns_number_total 13366
_reflns_threshold_expression 'I > 2\s(I)'
_cod_data_source_file d4sc00120f2.cif
_cod_data_source_block abh-1_auto
_cod_depositor_comments 'Adding full bibliography for 1570938--1570942.cif.'
_cod_database_code 1570942
_shelx_shelxl_version_number 2018/3
_shelx_space_group_comment
;
The symmetry employed for this shelxl refinement is uniquely defined
by the following loop, which should always be used as a source of
symmetry information in preference to the above space-group names.
They are only intended as comments.
;
_shelx_estimated_absorpt_t_min 0.814
_shelx_estimated_absorpt_t_max 0.913

loop_
_space_group_symop_operation_xyz
'x, y, z'
'-x, -y, z+1/2'
'x+1/2, -y+1/2, z'
'-x+1/2, y+1/2, z+1/2'

loop_
_atom_site_label
_atom_site_type_symbol
_atom_site_fract_x
_atom_site_fract_y
_atom_site_fract_z
_atom_site_U_iso_or_equiv
_atom_site_adp_type
_atom_site_occupancy
_atom_site_site_symmetry_order
_atom_site_calc_flag
_atom_site_refinement_flags_posn
_atom_site_refinement_flags_adp
_atom_site_refinement_flags_occupancy
_atom_site_disorder_assembly
_atom_site_disorder_group
O22 O 0.39742(6) 0.23779(19) 0.54191(7) 0.0505(4) Uani 1 1 d . . . . .
H22 H 0.375618 0.261031 0.560288 0.076 Uiso 1 1 calc R U . . .
O53 O 0.32523(6) 0.2955(2) 0.60586(8) 0.0602(5) Uani 1 1 d . . . . .
O54 O 0.13297(6) 0.44542(19) 0.59500(8) 0.0536(4) Uani 1 1 d . . . . .
H54 H 0.124234 0.367103 0.591680 0.080 Uiso 1 1 calc R U . . .
O25 O 0.40787(7) 0.5935(2) 0.52312(8) 0.0646(5) Uani 1 1 d . . . . .
O80 O 0.96757(6) 0.2734(2) 0.40779(8) 0.0595(5) Uani 1 1 d . . . . .
N82 N 0.62565(7) 0.38424(18) 0.35834(8) 0.0404(4) Uani 1 1 d . . . . .
N28 N 0.25338(6) 0.34080(19) 0.64087(7) 0.0381(4) Uani 1 1 d . . . . .
O103 O 0.50508(6) 0.48804(18) 0.40405(8) 0.0532(4) Uani 1 1 d . . . . .
H103 H 0.496149 0.409723 0.406846 0.080 Uiso 1 1 calc R U . . .
O50 O 0.11706(7) 0.5010(2) 0.72516(9) 0.0696(6) Uani 1 1 d . . . . .
O81 O 0.77180(6) 0.2297(2) 0.43886(7) 0.0583(5) Uani 1 1 d . . . . .
H81 H 0.752005 0.274891 0.423797 0.087 Uiso 1 1 calc R U . . .
O77 O 0.75707(8) 0.6487(2) 0.42053(8) 0.0631(5) Uani 1 1 d . . . . .
O23 O 0.59090(6) 0.3103(2) 0.58024(10) 0.0693(6) Uani 1 1 d . . . . .
O104 O 0.69861(7) 0.3561(3) 0.39288(9) 0.0747(6) Uani 1 1 d . . . . .
N1 N 0.51408(7) 0.3897(2) 0.57888(8) 0.0442(5) Uani 1 1 d . . . . .
O106 O 0.48990(8) 0.5277(2) 0.26909(9) 0.0726(6) Uani 1 1 d . . . . .
C95 C 0.57099(7) 0.6419(2) 0.40630(9) 0.0381(5) Uani 1 1 d . . . . .
C29 C 0.26738(8) 0.3284(2) 0.68998(9) 0.0426(5) Uani 1 1 d . . . . .
O79 O 0.79464(12) 0.5580(3) 0.48306(9) 0.0995(10) Uani 1 1 d . . . . .
C36 C 0.28253(8) 0.3292(2) 0.60163(9) 0.0430(5) Uani 1 1 d . . . . .
C68 C 0.81071(8) 0.1892(2) 0.35994(10) 0.0436(5) Uani 1 1 d . . . . .
C90 C 0.57294(7) 0.4138(2) 0.36002(9) 0.0381(5) Uani 1 1 d . . . . .
H90 H 0.556412 0.326602 0.361747 0.046 Uiso 1 1 calc R U . . .
O27 O 0.36149(8) 0.6089(3) 0.58780(10) 0.0798(7) Uani 1 1 d . . . . .
N55 N 0.89296(7) 0.3694(2) 0.41017(8) 0.0443(4) Uani 1 1 d . . . . .
C14 C 0.43637(8) 0.1719(2) 0.61803(9) 0.0424(5) Uani 1 1 d . . . . .
C32 C 0.20086(7) 0.3731(2) 0.63894(9) 0.0378(5) Uani 1 1 d . . . . .
H32 H 0.183654 0.286811 0.637957 0.045 Uiso 1 1 calc R U . . .
C96 C 0.54749(8) 0.7335(2) 0.43752(9) 0.0439(5) Uani 1 1 d . . . . .
O108 O 0.49739(9) 0.3144(3) 0.29344(11) 0.0845(8) Uani 1 1 d . . . . .
C46 C 0.23993(8) 0.6463(2) 0.61682(10) 0.0434(5) Uani 1 1 d . . . . .
H46 H 0.258489 0.584880 0.634199 0.052 Uiso 1 1 calc R U . . .
O52 O 0.12378(9) 0.2851(2) 0.70562(12) 0.0916(9) Uani 1 1 d . . . . .
C83 C 0.63990(8) 0.3707(2) 0.30917(10) 0.0436(5) Uani 1 1 d . . . . .
C94 C 0.55670(8) 0.4933(2) 0.40469(9) 0.0404(5) Uani 1 1 d . . . . .
C35 C 0.26110(9) 0.3656(3) 0.55350(10) 0.0493(6) Uani 1 1 d . . . . .
H35A H 0.271664 0.299007 0.530141 0.059 Uiso 1 1 calc R U . . .
H35B H 0.274664 0.451364 0.543652 0.059 Uiso 1 1 calc R U . . .
C45 C 0.25436(9) 0.7791(3) 0.61592(11) 0.0492(6) Uani 1 1 d . . . . .
H45 H 0.282876 0.804479 0.631465 0.059 Uiso 1 1 calc R U . . .
C33 C 0.18460(7) 0.4518(2) 0.59406(9) 0.0393(5) Uani 1 1 d . . . . .
C41 C 0.19870(7) 0.6004(2) 0.59276(9) 0.0385(5) Uani 1 1 d . . . . .
C88 C 0.60315(9) 0.4199(2) 0.27979(10) 0.0448(5) Uani 1 1 d . . . . .
C73 C 0.83513(9) 0.2572(3) 0.32362(9) 0.0474(5) Uani 1 1 d . . . . .
H73 H 0.852547 0.334280 0.331583 0.057 Uiso 1 1 calc R U . . .
C24 C 0.39709(8) 0.5674(2) 0.56862(10) 0.0474(6) Uani 1 1 d . . . . .
C100 C 0.60818(8) 0.6917(2) 0.37702(9) 0.0406(5) Uani 1 1 d . . . . .
H100 H 0.625157 0.632137 0.357383 0.049 Uiso 1 1 calc R U . . .
C30 C 0.23093(9) 0.3804(2) 0.71920(9) 0.0452(5) Uani 1 1 d . . . . .
C15 C 0.45852(9) 0.2289(3) 0.65857(10) 0.0470(5) Uani 1 1 d . . . . .
H15 H 0.476825 0.306771 0.654601 0.056 Uiso 1 1 calc R U . . .
C76 C 0.78886(10) 0.5668(3) 0.44063(11) 0.0547(6) Uani 1 1 d . . . . .
C91 C 0.65518(9) 0.3796(2) 0.39724(10) 0.0481(6) Uani 1 1 d . . . . .
C89 C 0.56123(8) 0.4722(2) 0.30995(9) 0.0422(5) Uani 1 1 d . . . . .
H89 H 0.562340 0.570703 0.311220 0.051 Uiso 1 1 calc R U . . .
C19 C 0.40934(9) 0.0528(3) 0.62562(11) 0.0521(6) Uani 1 1 d . . . . .
C31 C 0.18987(8) 0.4354(2) 0.68847(9) 0.0424(5) Uani 1 1 d . . . . .
H31 H 0.192302 0.533643 0.686517 0.051 Uiso 1 1 calc R U . . .
C9 C 0.46183(7) 0.3772(2) 0.56494(9) 0.0403(5) Uani 1 1 d . . . . .
H9 H 0.459627 0.404499 0.530998 0.048 Uiso 1 1 calc R U . . .
C99 C 0.62060(9) 0.8256(3) 0.37614(10) 0.0483(6) Uani 1 1 d . . . . .
H99 H 0.645644 0.854458 0.356119 0.058 Uiso 1 1 calc R U . . .
C7 C 0.47711(9) 0.5776(3) 0.61013(9) 0.0457(5) Uani 1 1 d . . . . .
C59 C 0.84097(8) 0.3631(3) 0.42420(9) 0.0432(5) Uani 1 1 d . . . . .
H59 H 0.840080 0.373983 0.459366 0.052 Uiso 1 1 calc R U . . .
C98 C 0.59627(10) 0.9181(2) 0.40472(11) 0.0518(6) Uani 1 1 d . . . . .
C2 C 0.52174(8) 0.5170(3) 0.60047(9) 0.0452(5) Uani 1 1 d . . . . .
C93 C 0.57786(10) 0.4170(3) 0.44826(10) 0.0508(6) Uani 1 1 d . . . . .
H93A H 0.568332 0.462155 0.477836 0.061 Uiso 1 1 calc R U . . .
H93B H 0.564584 0.326624 0.449017 0.061 Uiso 1 1 calc R U . . .
C69 C 0.78335(10) 0.0752(3) 0.34635(12) 0.0568(7) Uani 1 1 d . . . . .
C63 C 0.92345(8) 0.2626(3) 0.41366(9) 0.0451(5) Uani 1 1 d . . . . .
C42 C 0.17192(9) 0.6960(3) 0.56619(9) 0.0464(5) Uani 1 1 d . . . . .
C97 C 0.56065(10) 0.8683(3) 0.43489(10) 0.0511(6) Uani 1 1 d . . . . .
H97 H 0.544403 0.928867 0.454756 0.061 Uiso 1 1 calc R U . . .
C87 C 0.60877(12) 0.4192(3) 0.23015(11) 0.0615(7) Uani 1 1 d . . . . .
H87 H 0.584463 0.452733 0.210171 0.074 Uiso 1 1 calc R U . . .
C13 C 0.44224(8) 0.2329(2) 0.56764(9) 0.0406(5) Uani 1 1 d . . . . .
C60 C 0.81669(8) 0.2277(3) 0.41345(9) 0.0440(5) Uani 1 1 d . . . . .
C34 C 0.20608(9) 0.3759(3) 0.55065(9) 0.0468(5) Uani 1 1 d . . . . .
H34A H 0.192331 0.286076 0.549434 0.056 Uiso 1 1 calc R U . . .
H34B H 0.197129 0.422071 0.521103 0.056 Uiso 1 1 calc R U . . .
C105 C 0.51247(9) 0.4268(3) 0.29063(10) 0.0518(6) Uani 1 1 d . . . . .
C10 C 0.54740(8) 0.2918(3) 0.57210(10) 0.0486(6) Uani 1 1 d . . . . .
C49 C 0.14003(9) 0.3957(3) 0.70706(10) 0.0519(6) Uani 1 1 d . . . . .
C84 C 0.68245(11) 0.3184(3) 0.29016(12) 0.0600(7) Uani 1 1 d . . . . .
H84 H 0.706834 0.284447 0.309966 0.072 Uiso 1 1 calc R U . . .
C43 C 0.18619(10) 0.8296(3) 0.56790(10) 0.0528(6) Uani 1 1 d . . . . .
H43 H 0.167250 0.892692 0.551765 0.063 Uiso 1 1 calc R U . . .
C40 C 0.23647(12) 0.3816(3) 0.76856(11) 0.0604(7) Uani 1 1 d . . . . .
H40 H 0.212109 0.415855 0.788303 0.072 Uiso 1 1 calc R U . . .
C37 C 0.31011(10) 0.2776(3) 0.70920(12) 0.0565(7) Uani 1 1 d . . . . .
H37 H 0.334459 0.242890 0.689523 0.068 Uiso 1 1 calc R U . . .
C18 C 0.40578(11) 0.0013(3) 0.67217(12) 0.0596(7) Uani 1 1 d . . . . .
H18 H 0.387362 -0.076008 0.676845 0.072 Uiso 1 1 calc R U . . .
C17 C 0.42812(12) 0.0587(3) 0.71200(12) 0.0634(8) Uani 1 1 d . . . . .
C6 C 0.47513(11) 0.7026(3) 0.63086(11) 0.0592(7) Uani 1 1 d . . . . .
H6 H 0.445330 0.742755 0.637403 0.071 Uiso 1 1 calc R U . . .
C47 C 0.12954(12) 0.6626(4) 0.53364(13) 0.0686(8) Uani 1 1 d . . . . .
H47A H 0.102451 0.633968 0.552913 0.103 Uiso 1 1 calc R U . . .
H47B H 0.138643 0.591672 0.511913 0.103 Uiso 1 1 calc R U . . .
H47C H 0.120593 0.740927 0.515413 0.103 Uiso 1 1 calc R U . . .
C72 C 0.83461(12) 0.2150(3) 0.27579(11) 0.0604(7) Uani 1 1 d . . . . .
H72 H 0.851178 0.264435 0.252503 0.072 Uiso 1 1 calc R U . . .
C38 C 0.31493(13) 0.2808(4) 0.75893(13) 0.0703(9) Uani 1 1 d . . . . .
H38 H 0.343325 0.248092 0.772858 0.084 Uiso 1 1 calc R U . . .
C16 C 0.45434(11) 0.1744(3) 0.70432(11) 0.0576(7) Uani 1 1 d . . . . .
H16 H 0.469476 0.216643 0.730248 0.069 Uiso 1 1 calc R U . . .
C12 C 0.47758(9) 0.1500(3) 0.53655(10) 0.0505(6) Uani 1 1 d . . . . .
H12A H 0.466879 0.057095 0.535754 0.061 Uiso 1 1 calc R U . . .
H12B H 0.477229 0.184136 0.503722 0.061 Uiso 1 1 calc R U . . .
C8 C 0.43547(8) 0.4870(2) 0.59459(9) 0.0427(5) Uani 1 1 d . . . . .
H8 H 0.421011 0.445620 0.623327 0.051 Uiso 1 1 calc R U . . .
C70 C 0.78408(12) 0.0352(3) 0.29820(14) 0.0693(9) Uani 1 1 d . . . . .
H70 H 0.766114 -0.040212 0.289528 0.083 Uiso 1 1 calc R U . . .
C44 C 0.22708(10) 0.8746(3) 0.59230(10) 0.0518(6) Uani 1 1 d . . . . .
C61 C 0.84860(9) 0.1235(3) 0.43942(10) 0.0511(6) Uani 1 1 d . . . . .
H61A H 0.847990 0.140955 0.473885 0.061 Uiso 1 1 calc R U . . .
H61B H 0.835364 0.034328 0.434039 0.061 Uiso 1 1 calc R U . . .
C58 C 0.81788(9) 0.4906(3) 0.40290(10) 0.0463(5) Uani 1 1 d . . . . .
H58 H 0.797336 0.467960 0.375156 0.056 Uiso 1 1 calc R U . . .
C57 C 0.86134(10) 0.5725(3) 0.38689(9) 0.0485(6) Uani 1 1 d . . . . .
C3 C 0.56493(10) 0.5812(3) 0.61221(12) 0.0605(7) Uani 1 1 d . . . . .
H3 H 0.594797 0.540697 0.606292 0.073 Uiso 1 1 calc R U . . .
C11 C 0.52921(9) 0.1564(3) 0.55631(11) 0.0553(7) Uani 1 1 d . . . . .
H11A H 0.531309 0.095759 0.583674 0.066 Uiso 1 1 calc R U . . .
H11B H 0.551021 0.122521 0.531633 0.066 Uiso 1 1 calc R U . . .
C71 C 0.80982(13) 0.1007(3) 0.26259(12) 0.0664(8) Uani 1 1 d . . . . .
C62 C 0.90069(9) 0.1275(3) 0.42171(11) 0.0505(6) Uani 1 1 d . . . . .
H62A H 0.920559 0.079217 0.444866 0.061 Uiso 1 1 calc R U . . .
H62B H 0.902221 0.078250 0.391504 0.061 Uiso 1 1 calc R U . . .
C86 C 0.65127(13) 0.3676(4) 0.21070(13) 0.0729(9) Uani 1 1 d . . . . .
H86 H 0.655534 0.366131 0.177376 0.087 Uiso 1 1 calc R U . . .
C92 C 0.63314(10) 0.4093(3) 0.44579(10) 0.0550(6) Uani 1 1 d . . . . .
H92A H 0.646143 0.494426 0.457057 0.066 Uiso 1 1 calc R U . . .
H92B H 0.643869 0.340488 0.468212 0.066 Uiso 1 1 calc R U . . .
C56 C 0.90411(9) 0.4997(3) 0.39310(10) 0.0487(6) Uani 1 1 d . . . . .
C39 C 0.27890(14) 0.3309(4) 0.78846(12) 0.0721(9) Uani 1 1 d . . . . .
H39 H 0.283073 0.330720 0.821793 0.087 Uiso 1 1 calc R U . . .
C101 C 0.50876(12) 0.6967(4) 0.47397(12) 0.0663(8) Uani 1 1 d . . . . .
H10A H 0.481311 0.658648 0.457512 0.099 Uiso 1 1 calc R U . . .
H10B H 0.498791 0.775906 0.491154 0.099 Uiso 1 1 calc R U . . .
H10C H 0.521602 0.632142 0.496384 0.099 Uiso 1 1 calc R U . . .
C67 C 0.86313(13) 0.7017(3) 0.36803(11) 0.0618(7) Uani 1 1 d . . . . .
H67 H 0.834739 0.750589 0.363263 0.074 Uiso 1 1 calc R U . . .
C65 C 0.95000(13) 0.6837(3) 0.36329(14) 0.0726(9) Uani 1 1 d . . . . .
H65 H 0.979741 0.722606 0.355649 0.087 Uiso 1 1 calc R U . . .
C64 C 0.94898(11) 0.5542(3) 0.38124(12) 0.0634(7) Uani 1 1 d . . . . .
H64 H 0.977444 0.505088 0.385263 0.076 Uiso 1 1 calc R U . . .
C85 C 0.68704(12) 0.3188(4) 0.24033(14) 0.0725(9) Uani 1 1 d . . . . .
H85 H 0.715308 0.284808 0.226547 0.087 Uiso 1 1 calc R U . . .
C20 C 0.38371(13) -0.0238(3) 0.58572(16) 0.0758(9) Uani 1 1 d . . . . .
H20A H 0.407313 -0.058108 0.563359 0.114 Uiso 1 1 calc R U . . .
H20B H 0.361835 0.035465 0.569091 0.114 Uiso 1 1 calc R U . . .
H20C H 0.365756 -0.097234 0.599440 0.114 Uiso 1 1 calc R U . . .
C78 C 0.72745(13) 0.7233(4) 0.45395(15) 0.0748(9) Uani 1 1 d . . . . .
H78A H 0.703808 0.774802 0.436387 0.112 Uiso 1 1 calc R U . . .
H78B H 0.747625 0.782940 0.472440 0.112 Uiso 1 1 calc R U . . .
H78C H 0.711160 0.662067 0.475305 0.112 Uiso 1 1 calc R U . . .
C66 C 0.90795(15) 0.7567(3) 0.35640(13) 0.0738(9) Uani 1 1 d . . . . .
H66 H 0.909652 0.843432 0.343878 0.089 Uiso 1 1 calc R U . . .
C48 C 0.24070(15) 1.0205(3) 0.59246(14) 0.0766(9) Uani 1 1 d . . . . .
H48A H 0.263995 1.036832 0.617590 0.115 Uiso 1 1 calc R U . . .
H48B H 0.212243 1.074049 0.598096 0.115 Uiso 1 1 calc R U . . .
H48C H 0.254591 1.044042 0.561799 0.115 Uiso 1 1 calc R U . . .
C26 C 0.37516(14) 0.6850(4) 0.49852(13) 0.0735(9) Uani 1 1 d . . . . .
H26A H 0.377675 0.671760 0.464264 0.110 Uiso 1 1 calc R U . . .
H26B H 0.383745 0.776047 0.506312 0.110 Uiso 1 1 calc R U . . .
H26C H 0.342411 0.667767 0.508706 0.110 Uiso 1 1 calc R U . . .
C74 C 0.75283(14) -0.0066(4) 0.38040(18) 0.0868(11) Uani 1 1 d . . . . .
H74A H 0.741021 -0.085186 0.364012 0.130 Uiso 1 1 calc R U . . .
H74B H 0.725829 0.046436 0.391304 0.130 Uiso 1 1 calc R U . . .
H74C H 0.772127 -0.033337 0.407641 0.130 Uiso 1 1 calc R U . . .
C102 C 0.60787(16) 1.0653(3) 0.40321(18) 0.0854(11) Uani 1 1 d . . . . .
H10D H 0.631471 1.085929 0.427644 0.128 Uiso 1 1 calc R U . . .
H10E H 0.578823 1.116260 0.409002 0.128 Uiso 1 1 calc R U . . .
H10F H 0.620741 1.088011 0.372035 0.128 Uiso 1 1 calc R U . . .
C5 C 0.51796(13) 0.7683(3) 0.64195(14) 0.0721(8) Uani 1 1 d . . . . .
H5 H 0.517096 0.853918 0.655501 0.086 Uiso 1 1 calc R U . . .
C21 C 0.42424(19) -0.0048(4) 0.76147(16) 0.0961(13) Uani 1 1 d . . . . .
H21A H 0.391298 -0.032221 0.767134 0.144 Uiso 1 1 calc R U . . .
H21B H 0.433770 0.059420 0.785585 0.144 Uiso 1 1 calc R U . . .
H21C H 0.445206 -0.081813 0.763101 0.144 Uiso 1 1 calc R U . . .
C4 C 0.56208(13) 0.7068(4) 0.63290(14) 0.0742(9) Uani 1 1 d . . . . .
H4 H 0.590607 0.751602 0.641010 0.089 Uiso 1 1 calc R U . . .
C75 C 0.8107(2) 0.0480(5) 0.21149(16) 0.1058(16) Uani 1 1 d . . . . .
H75A H 0.817918 0.120395 0.189665 0.159 Uiso 1 1 calc R U . . .
H75B H 0.779583 0.010439 0.203622 0.159 Uiso 1 1 calc R U . . .
H75C H 0.835214 -0.020236 0.208664 0.159 Uiso 1 1 calc R U . . .
C107 C 0.44317(16) 0.4975(5) 0.2475(2) 0.1083(17) Uani 1 1 d . . . . .
H10G H 0.447674 0.438229 0.220529 0.162 Uiso 1 1 calc R U . . .
H10H H 0.428215 0.579416 0.236719 0.162 Uiso 1 1 calc R U . . .
H10I H 0.422683 0.454953 0.271057 0.162 Uiso 1 1 calc R U . . .
C51 C 0.06939(14) 0.4797(5) 0.74458(19) 0.0995(14) Uani 1 1 d . . . . .
H51A H 0.048524 0.444682 0.719801 0.149 Uiso 1 1 calc R U . . .
H51B H 0.056568 0.563554 0.756144 0.149 Uiso 1 1 calc R U . . .
H51C H 0.071158 0.416664 0.770781 0.149 Uiso 1 1 calc R U . . .

loop_
_atom_site_aniso_label
_atom_site_aniso_U_11
_atom_site_aniso_U_22
_atom_site_aniso_U_33
_atom_site_aniso_U_23
_atom_site_aniso_U_13
_atom_site_aniso_U_12
O22 0.0339(8) 0.0673(11) 0.0504(10) -0.0047(8) -0.0063(7) 0.0061(7)
O53 0.0348(8) 0.0754(13) 0.0705(13) -0.0026(10) 0.0060(8) 0.0128(8)
O54 0.0292(7) 0.0532(10) 0.0785(13) 0.0013(9) -0.0075(8) -0.0060(7)
O25 0.0603(11) 0.0744(13) 0.0590(12) 0.0109(10) -0.0034(9) 0.0252(10)
O80 0.0345(8) 0.0641(11) 0.0800(14) 0.0004(10) 0.0030(9) 0.0054(8)
N82 0.0335(9) 0.0358(9) 0.0518(11) 0.0022(8) -0.0048(8) 0.0038(7)
N28 0.0302(8) 0.0379(9) 0.0464(11) 0.0004(8) 0.0009(8) 0.0020(7)
O103 0.0320(8) 0.0499(9) 0.0777(13) -0.0043(9) 0.0083(8) -0.0073(7)
O50 0.0471(10) 0.0767(13) 0.0848(15) -0.0117(11) 0.0206(10) 0.0034(9)
O81 0.0347(8) 0.0836(14) 0.0565(11) 0.0204(10) 0.0044(8) 0.0082(8)
O77 0.0610(11) 0.0633(12) 0.0649(12) 0.0077(9) 0.0096(9) 0.0229(9)
O23 0.0308(9) 0.0692(13) 0.1079(17) 0.0036(12) -0.0046(9) 0.0092(8)
O104 0.0407(10) 0.1033(17) 0.0801(15) 0.0086(13) -0.0136(9) 0.0195(10)
N1 0.0294(9) 0.0491(11) 0.0542(12) 0.0042(9) 0.0035(8) 0.0043(7)
O106 0.0558(11) 0.0746(13) 0.0874(16) 0.0035(12) -0.0293(11) 0.0137(10)
C95 0.0305(9) 0.0384(11) 0.0454(12) 0.0002(9) -0.0044(9) 0.0001(8)
C29 0.0416(12) 0.0361(11) 0.0500(13) 0.0021(10) -0.0033(10) -0.0032(9)
O79 0.116(2) 0.129(2) 0.0535(14) -0.0149(14) -0.0072(13) 0.0660(19)
C36 0.0374(11) 0.0386(11) 0.0531(14) -0.0050(10) 0.0049(10) -0.0017(9)
C68 0.0339(10) 0.0417(12) 0.0552(14) 0.0067(10) -0.0074(10) 0.0016(9)
C90 0.0288(10) 0.0327(10) 0.0527(13) 0.0000(9) -0.0028(9) -0.0016(8)
O27 0.0559(12) 0.0905(16) 0.0930(17) 0.0110(13) 0.0174(12) 0.0370(11)
N55 0.0343(9) 0.0466(11) 0.0520(12) -0.0028(9) -0.0065(8) 0.0007(8)
C14 0.0333(10) 0.0392(12) 0.0547(14) -0.0019(10) 0.0021(9) 0.0070(9)
C32 0.0287(10) 0.0352(11) 0.0494(13) 0.0004(9) 0.0008(9) -0.0029(8)
C96 0.0381(11) 0.0484(13) 0.0453(13) -0.0052(10) -0.0040(10) 0.0039(10)
O108 0.0705(14) 0.0705(14) 0.112(2) 0.0056(13) -0.0343(14) -0.0227(12)
C46 0.0347(11) 0.0380(12) 0.0574(14) 0.0052(10) -0.0047(10) -0.0021(9)
O52 0.0734(14) 0.0650(14) 0.136(2) 0.0016(15) 0.0413(16) -0.0250(12)
C83 0.0389(11) 0.0379(12) 0.0539(14) -0.0012(10) 0.0014(10) -0.0035(9)
C94 0.0307(10) 0.0397(11) 0.0509(13) 0.0023(10) 0.0009(9) -0.0038(8)
C35 0.0484(13) 0.0520(14) 0.0474(14) -0.0039(11) 0.0073(11) -0.0002(11)
C45 0.0439(12) 0.0420(13) 0.0616(15) -0.0002(11) 0.0029(11) -0.0066(10)
C33 0.0281(10) 0.0394(11) 0.0504(13) -0.0022(10) -0.0045(9) -0.0030(8)
C41 0.0307(9) 0.0405(11) 0.0442(12) 0.0019(9) 0.0013(9) 0.0000(8)
C88 0.0411(12) 0.0425(12) 0.0510(14) -0.0007(10) -0.0009(10) -0.0058(9)
C73 0.0502(13) 0.0454(13) 0.0466(14) 0.0020(10) -0.0052(11) -0.0038(10)
C24 0.0372(12) 0.0420(12) 0.0628(17) -0.0007(11) 0.0001(11) 0.0039(9)
C100 0.0353(10) 0.0381(11) 0.0484(13) -0.0003(9) 0.0003(9) -0.0016(9)
C30 0.0460(13) 0.0426(12) 0.0468(14) -0.0003(10) 0.0012(10) -0.0082(10)
C15 0.0445(13) 0.0459(13) 0.0507(14) 0.0038(10) -0.0024(10) 0.0015(10)
C76 0.0522(14) 0.0586(15) 0.0534(17) -0.0009(12) -0.0005(12) 0.0120(12)
C91 0.0403(12) 0.0441(12) 0.0597(16) 0.0064(11) -0.0100(11) 0.0031(10)
C89 0.0385(11) 0.0381(11) 0.0502(14) 0.0000(10) -0.0074(10) 0.0011(9)
C19 0.0424(12) 0.0406(13) 0.0732(18) -0.0001(12) 0.0037(12) 0.0032(10)
C31 0.0387(11) 0.0376(11) 0.0509(14) -0.0001(10) 0.0072(10) -0.0017(9)
C9 0.0294(10) 0.0474(12) 0.0443(13) 0.0039(10) 0.0022(9) 0.0079(9)
C99 0.0465(12) 0.0416(12) 0.0568(15) 0.0037(11) -0.0008(11) -0.0075(10)
C7 0.0448(12) 0.0472(13) 0.0450(13) 0.0044(10) 0.0012(10) 0.0035(10)
C59 0.0358(11) 0.0531(13) 0.0406(12) 0.0003(10) -0.0034(9) 0.0080(9)
C98 0.0529(14) 0.0374(12) 0.0651(16) -0.0016(11) -0.0131(13) 0.0002(10)
C2 0.0388(11) 0.0495(13) 0.0472(14) 0.0082(10) 0.0009(10) -0.0006(10)
C93 0.0605(15) 0.0430(13) 0.0490(15) 0.0068(11) 0.0036(12) -0.0029(11)
C69 0.0446(13) 0.0460(13) 0.080(2) 0.0049(13) -0.0111(13) -0.0032(11)
C63 0.0352(11) 0.0548(14) 0.0451(13) 0.0001(11) -0.0048(9) 0.0059(10)
C42 0.0421(12) 0.0522(14) 0.0451(13) 0.0048(10) -0.0004(10) 0.0071(10)
C97 0.0526(14) 0.0438(13) 0.0569(16) -0.0113(11) -0.0076(12) 0.0096(10)
C87 0.0660(17) 0.0671(17) 0.0513(16) 0.0000(13) -0.0020(13) -0.0088(14)
C13 0.0299(10) 0.0462(12) 0.0458(13) -0.0051(10) -0.0029(9) 0.0072(9)
C60 0.0317(10) 0.0517(13) 0.0485(14) 0.0105(11) 0.0003(9) 0.0029(9)
C34 0.0479(13) 0.0450(13) 0.0476(14) -0.0045(10) -0.0065(11) -0.0035(10)
C105 0.0395(13) 0.0586(16) 0.0574(16) -0.0039(12) -0.0081(11) 0.0027(11)
C10 0.0332(12) 0.0563(14) 0.0564(15) 0.0073(12) 0.0044(10) 0.0108(10)
C49 0.0442(13) 0.0564(16) 0.0553(16) 0.0001(12) 0.0097(11) -0.0052(11)
C84 0.0471(14) 0.0588(16) 0.074(2) -0.0049(14) 0.0036(13) 0.0049(12)
C43 0.0615(15) 0.0465(13) 0.0504(15) 0.0097(11) 0.0045(12) 0.0146(12)
C40 0.0661(17) 0.0675(17) 0.0475(15) -0.0020(13) 0.0052(13) -0.0115(13)
C37 0.0498(14) 0.0539(15) 0.0658(18) 0.0060(13) -0.0088(13) 0.0046(11)
C18 0.0594(16) 0.0409(13) 0.079(2) 0.0080(13) 0.0175(15) 0.0050(11)
C17 0.0695(18) 0.0546(16) 0.0660(19) 0.0169(14) 0.0154(14) 0.0192(14)
C6 0.0591(16) 0.0540(15) 0.0643(18) -0.0056(13) -0.0024(13) 0.0062(12)
C47 0.0649(18) 0.0722(19) 0.069(2) 0.0072(15) -0.0247(15) 0.0100(14)
C72 0.0728(18) 0.0585(15) 0.0498(16) 0.0023(12) -0.0065(13) 0.0033(13)
C38 0.0674(18) 0.074(2) 0.070(2) 0.0164(16) -0.0243(16) -0.0028(15)
C16 0.0617(15) 0.0591(16) 0.0520(16) 0.0047(12) -0.0021(13) 0.0092(13)
C12 0.0411(12) 0.0575(14) 0.0529(15) -0.0095(12) 0.0010(11) 0.0117(11)
C8 0.0350(10) 0.0451(12) 0.0480(13) 0.0038(10) 0.0048(9) 0.0056(9)
C70 0.0642(18) 0.0554(16) 0.088(2) -0.0123(16) -0.0253(17) -0.0054(14)
C44 0.0630(16) 0.0398(13) 0.0526(15) 0.0034(11) 0.0145(12) -0.0014(11)
C61 0.0394(12) 0.0588(15) 0.0550(15) 0.0182(12) -0.0050(11) 0.0042(10)
C58 0.0439(12) 0.0502(13) 0.0447(13) -0.0038(10) -0.0065(10) 0.0095(10)
C57 0.0583(14) 0.0449(13) 0.0424(13) -0.0055(10) -0.0061(11) 0.0019(11)
C3 0.0427(13) 0.0661(17) 0.0728(19) 0.0057(14) -0.0005(13) -0.0063(12)
C11 0.0381(12) 0.0593(15) 0.0685(17) -0.0025(13) 0.0033(11) 0.0174(11)
C71 0.077(2) 0.0591(16) 0.0627(19) -0.0090(15) -0.0238(16) 0.0104(15)
C62 0.0398(12) 0.0500(14) 0.0616(16) 0.0094(12) -0.0026(11) 0.0091(10)
C86 0.075(2) 0.088(2) 0.0563(18) -0.0106(16) 0.0157(16) -0.0121(17)
C92 0.0587(15) 0.0542(14) 0.0522(15) 0.0074(12) -0.0145(12) 0.0021(12)
C56 0.0490(13) 0.0501(13) 0.0470(14) -0.0075(11) -0.0084(10) -0.0046(10)
C39 0.084(2) 0.080(2) 0.0527(18) 0.0115(15) -0.0160(16) -0.0153(18)
C101 0.0641(18) 0.0694(18) 0.0653(19) -0.0083(15) 0.0182(14) 0.0025(15)
C67 0.0799(19) 0.0503(14) 0.0551(16) -0.0015(12) -0.0034(14) 0.0059(13)
C65 0.075(2) 0.0689(19) 0.074(2) 0.0006(16) -0.0056(16) -0.0249(16)
C64 0.0555(15) 0.0665(18) 0.0682(18) -0.0016(14) -0.0123(14) -0.0150(13)
C85 0.0608(18) 0.082(2) 0.075(2) -0.0168(17) 0.0214(16) 0.0005(15)
C20 0.076(2) 0.0545(17) 0.096(3) -0.0080(17) -0.0066(18) -0.0141(15)
C78 0.0672(19) 0.071(2) 0.086(2) 0.0068(17) 0.0226(17) 0.0248(16)
C66 0.107(3) 0.0498(16) 0.0646(19) 0.0018(14) 0.0012(18) -0.0195(17)
C48 0.106(3) 0.0391(14) 0.085(2) 0.0051(14) 0.018(2) -0.0050(15)
C26 0.084(2) 0.0660(19) 0.070(2) 0.0000(15) -0.0268(17) 0.0245(16)
C74 0.0657(19) 0.072(2) 0.123(3) 0.009(2) 0.001(2) -0.0281(16)
C102 0.105(3) 0.0383(15) 0.113(3) -0.0047(17) -0.001(2) -0.0066(16)
C5 0.077(2) 0.0588(17) 0.080(2) -0.0107(15) -0.0091(17) -0.0086(15)
C21 0.134(4) 0.079(2) 0.075(2) 0.029(2) 0.027(2) 0.021(2)
C4 0.0622(18) 0.075(2) 0.086(2) 0.0009(17) -0.0105(16) -0.0201(16)
C75 0.146(4) 0.099(3) 0.073(3) -0.028(2) -0.041(3) 0.020(3)
C107 0.071(2) 0.130(4) 0.124(4) -0.018(3) -0.054(3) 0.020(2)
C51 0.0572(19) 0.133(4) 0.108(3) 0.006(3) 0.032(2) 0.012(2)

loop_
_atom_type_symbol
_atom_type_description
_atom_type_scat_dispersion_real
_atom_type_scat_dispersion_imag
_atom_type_scat_source
C C 0.0181 0.0091 'International Tables Vol C Tables 4.2.6.8 and 6.1.1.4'
H H 0.0000 0.0000 'International Tables Vol C Tables 4.2.6.8 and 6.1.1.4'
N N 0.0311 0.0180 'International Tables Vol C Tables 4.2.6.8 and 6.1.1.4'
O O 0.0492 0.0322 'International Tables Vol C Tables 4.2.6.8 and 6.1.1.4'

loop_
_geom_angle_atom_site_label_1
_geom_angle_atom_site_label_2
_geom_angle_atom_site_label_3
_geom_angle
_geom_angle_site_symmetry_1
_geom_angle_site_symmetry_3
_geom_angle_publ_flag
C24 O25 C26 115.6(2) . . ?
C91 N82 C83 126.4(2) . . ?
C91 N82 C90 124.9(2) . . ?
C83 N82 C90 108.58(18) . . ?
C36 N28 C29 126.86(19) . . ?
C36 N28 C32 124.5(2) . . ?
C29 N28 C32 108.57(18) . . ?
C49 O50 C51 117.6(3) . . ?
C76 O77 C78 115.0(3) . . ?
C10 N1 C2 127.0(2) . . ?
C10 N1 C9 123.9(2) . . ?
C2 N1 C9 109.11(18) . . ?
C105 O106 C107 116.4(3) . . ?
C100 C95 C96 117.5(2) . . ?
C100 C95 C94 121.0(2) . . ?
C96 C95 C94 121.5(2) . . ?
C37 C29 C30 121.7(3) . . ?
C37 C29 N28 129.0(2) . . ?
C30 C29 N28 109.3(2) . . ?
O53 C36 N28 120.9(2) . . ?
O53 C36 C35 121.8(2) . . ?
N28 C36 C35 117.3(2) . . ?
C73 C68 C69 117.2(3) . . ?
C73 C68 C60 121.6(2) . . ?
C69 C68 C60 120.9(2) . . ?
N82 C90 C94 114.38(18) . . ?
N82 C90 C89 104.61(18) . . ?
C94 C90 C89 118.10(19) . . ?
C63 N55 C56 127.4(2) . . ?
C63 N55 C59 123.0(2) . . ?
C56 N55 C59 109.63(19) . . ?
C15 C14 C19 116.7(3) . . ?
C15 C14 C13 121.7(2) . . ?
C19 C14 C13 121.6(2) . . ?
N28 C32 C33 115.09(18) . . ?
N28 C32 C31 104.32(18) . . ?
C33 C32 C31 117.37(19) . . ?
C97 C96 C95 118.1(2) . . ?
C97 C96 C101 116.9(2) . . ?
C95 C96 C101 125.1(2) . . ?
C45 C46 C41 122.7(2) . . ?
C88 C83 C84 121.8(3) . . ?
C88 C83 N82 109.1(2) . . ?
C84 C83 N82 129.2(2) . . ?
O103 C94 C95 107.05(18) . . ?
O103 C94 C90 105.20(19) . . ?
C95 C94 C90 116.49(19) . . ?
O103 C94 C93 111.7(2) . . ?
C95 C94 C93 110.8(2) . . ?
C90 C94 C93 105.50(19) . . ?
C36 C35 C34 117.0(2) . . ?
C44 C45 C46 120.8(2) . . ?
O54 C33 C41 107.30(17) . . ?
O54 C33 C32 104.69(18) . . ?
C41 C33 C32 115.97(18) . . ?
O54 C33 C34 112.12(19) . . ?
C41 C33 C34 111.02(19) . . ?
C32 C33 C34 105.67(18) . . ?
C46 C41 C42 117.0(2) . . ?
C46 C41 C33 120.8(2) . . ?
C42 C41 C33 122.1(2) . . ?
C87 C88 C83 119.9(3) . . ?
C87 C88 C89 129.4(2) . . ?
C83 C88 C89 110.7(2) . . ?
C68 C73 C72 122.6(3) . . ?
O27 C24 O25 122.9(2) . . ?
O27 C24 C8 123.3(3) . . ?
O25 C24 C8 113.7(2) . . ?
C99 C100 C95 122.4(2) . . ?
C40 C30 C29 120.1(3) . . ?
C40 C30 C31 129.6(2) . . ?
C29 C30 C31 110.2(2) . . ?
C16 C15 C14 122.7(3) . . ?
O79 C76 O77 123.5(3) . . ?
O79 C76 C58 124.9(3) . . ?
O77 C76 C58 111.5(2) . . ?
O104 C91 N82 121.1(3) . . ?
O104 C91 C92 121.3(2) . . ?
N82 C91 C92 117.6(2) . . ?
C105 C89 C88 112.2(2) . . ?
C105 C89 C90 113.1(2) . . ?
C88 C89 C90 101.96(18) . . ?
C18 C19 C14 118.9(3) . . ?
C18 C19 C20 117.3(3) . . ?
C14 C19 C20 123.9(3) . . ?
C30 C31 C49 112.9(2) . . ?
C30 C31 C32 102.04(18) . . ?
C49 C31 C32 112.1(2) . . ?
N1 C9 C13 113.83(17) . . ?
N1 C9 C8 104.80(19) . . ?
C13 C9 C8 117.98(19) . . ?
C100 C99 C98 120.8(2) . . ?
C6 C7 C2 120.5(3) . . ?
C6 C7 C8 128.8(2) . . ?
C2 C7 C8 110.7(2) . . ?
N55 C59 C60 114.03(19) . . ?
N55 C59 C58 105.3(2) . . ?
C60 C59 C58 118.0(2) . . ?
C97 C98 C99 116.8(2) . . ?
C97 C98 C102 121.2(3) . . ?
C99 C98 C102 122.0(3) . . ?
C3 C2 C7 120.7(3) . . ?
C3 C2 N1 129.6(2) . . ?
C7 C2 N1 109.6(2) . . ?
C92 C93 C94 111.5(2) . . ?
C70 C69 C68 118.5(3) . . ?
C70 C69 C74 117.1(3) . . ?
C68 C69 C74 124.5(3) . . ?
O80 C63 N55 122.2(2) . . ?
O80 C63 C62 120.7(2) . . ?
N55 C63 C62 116.9(2) . . ?
C43 C42 C41 118.7(2) . . ?
C43 C42 C47 116.7(2) . . ?
C41 C42 C47 124.5(2) . . ?
C98 C97 C96 124.2(2) . . ?
C88 C87 C86 118.8(3) . . ?
O22 C13 C14 112.18(19) . . ?
O22 C13 C9 104.37(18) . . ?
C14 C13 C9 116.9(2) . . ?
O22 C13 C12 106.63(19) . . ?
C14 C13 C12 111.4(2) . . ?
C9 C13 C12 104.5(2) . . ?
O81 C60 C59 105.7(2) . . ?
O81 C60 C61 105.94(19) . . ?
C59 C60 C61 104.6(2) . . ?
O81 C60 C68 112.8(2) . . ?
C59 C60 C68 116.9(2) . . ?
C61 C60 C68 110.1(2) . . ?
C35 C34 C33 112.1(2) . . ?
O108 C105 O106 125.2(3) . . ?
O108 C105 C89 124.4(3) . . ?
O106 C105 C89 110.4(2) . . ?
O23 C10 N1 121.8(3) . . ?
O23 C10 C11 120.8(2) . . ?
N1 C10 C11 117.4(2) . . ?
O52 C49 O50 124.5(3) . . ?
O52 C49 C31 124.8(3) . . ?
O50 C49 C31 110.8(2) . . ?
C85 C84 C83 117.0(3) . . ?
C42 C43 C44 123.8(2) . . ?
C30 C40 C39 119.0(3) . . ?
C38 C37 C29 117.1(3) . . ?
C17 C18 C19 123.7(3) . . ?
C16 C17 C18 117.0(3) . . ?
C16 C17 C21 121.8(4) . . ?
C18 C17 C21 121.2(3) . . ?
C7 C6 C5 119.2(3) . . ?
C71 C72 C73 120.5(3) . . ?
C39 C38 C37 122.0(3) . . ?
C17 C16 C15 120.9(3) . . ?
C11 C12 C13 111.5(2) . . ?
C24 C8 C7 110.4(2) . . ?
C24 C8 C9 116.7(2) . . ?
C7 C8 C9 102.40(18) . . ?
C71 C70 C69 123.9(3) . . ?
C45 C44 C43 116.9(2) . . ?
C45 C44 C48 122.0(3) . . ?
C43 C44 C48 121.1(3) . . ?
C62 C61 C60 111.8(2) . . ?
C57 C58 C76 110.4(2) . . ?
C57 C58 C59 103.2(2) . . ?
C76 C58 C59 111.5(2) . . ?
C67 C57 C56 119.8(3) . . ?
C67 C57 C58 129.5(3) . . ?
C56 C57 C58 110.7(2) . . ?
C4 C3 C2 117.8(3) . . ?
C10 C11 C12 116.9(2) . . ?
C72 C71 C70 117.1(3) . . ?
C72 C71 C75 121.9(4) . . ?
C70 C71 C75 121.0(3) . . ?
C63 C62 C61 117.8(2) . . ?
C85 C86 C87 120.3(3) . . ?
C91 C92 C93 116.9(2) . . ?
C64 C56 C57 121.3(3) . . ?
C64 C56 N55 129.1(3) . . ?
C57 C56 N55 109.5(2) . . ?
C38 C39 C40 120.1(3) . . ?
C57 C67 C66 119.0(3) . . ?
C66 C65 C64 121.6(3) . . ?
C65 C64 C56 117.9(3) . . ?
C86 C85 C84 122.1(3) . . ?
C65 C66 C67 120.4(3) . . ?
C6 C5 C4 120.0(3) . . ?
C3 C4 C5 121.8(3) . . ?

loop_
_geom_bond_atom_site_label_1
_geom_bond_atom_site_label_2
_geom_bond_distance
_geom_bond_site_symmetry_2
_geom_bond_publ_flag
O22 C13 1.425(3) . ?
O53 C36 1.228(3) . ?
O54 C33 1.423(3) . ?
O25 C24 1.320(4) . ?
O25 C26 1.450(3) . ?
O80 C63 1.230(3) . ?
N82 C91 1.350(3) . ?
N82 C83 1.423(3) . ?
N82 C90 1.481(3) . ?
N28 C36 1.355(3) . ?
N28 C29 1.419(3) . ?
N28 C32 1.482(3) . ?
O103 C94 1.422(3) . ?
O50 C49 1.322(4) . ?
O50 C51 1.434(4) . ?
O81 C60 1.422(3) . ?
O77 C76 1.318(3) . ?
O77 C78 1.439(4) . ?
O23 C10 1.232(3) . ?
O104 C91 1.224(3) . ?
N1 C10 1.351(3) . ?
N1 C2 1.415(3) . ?
N1 C9 1.495(3) . ?
O106 C105 1.323(4) . ?
O106 C107 1.450(4) . ?
C95 C100 1.397(3) . ?
C95 C96 1.413(3) . ?
C95 C94 1.529(3) . ?
C29 C37 1.386(4) . ?
C29 C30 1.388(4) . ?
O79 C76 1.188(4) . ?
C36 C35 1.501(4) . ?
C68 C73 1.386(4) . ?
C68 C69 1.412(4) . ?
C68 C60 1.539(4) . ?
C90 C94 1.534(3) . ?
C90 C89 1.537(3) . ?
O27 C24 1.189(3) . ?
N55 C63 1.356(3) . ?
N55 C56 1.413(4) . ?
N55 C59 1.484(3) . ?
C14 C15 1.398(4) . ?
C14 C19 1.414(4) . ?
C14 C13 1.530(4) . ?
C32 C33 1.535(3) . ?
C32 C31 1.535(3) . ?
C96 C97 1.390(4) . ?
C96 C101 1.513(4) . ?
O108 C105 1.194(4) . ?
C46 C45 1.379(4) . ?
C46 C41 1.393(3) . ?
O52 C49 1.188(4) . ?
C83 C88 1.387(4) . ?
C83 C84 1.386(4) . ?
C94 C93 1.539(4) . ?
C35 C34 1.520(4) . ?
C45 C44 1.375(4) . ?
C33 C41 1.527(3) . ?
C33 C34 1.537(4) . ?
C41 C42 1.410(3) . ?
C88 C87 1.383(4) . ?
C88 C89 1.516(4) . ?
C73 C72 1.389(4) . ?
C24 C8 1.507(3) . ?
C100 C99 1.374(4) . ?
C30 C40 1.375(4) . ?
C30 C31 1.517(4) . ?
C15 C16 1.382(4) . ?
C76 C58 1.518(4) . ?
C91 C92 1.504(4) . ?
C89 C105 1.514(3) . ?
C19 C18 1.390(4) . ?
C19 C20 1.516(5) . ?
C31 C49 1.518(3) . ?
C9 C13 1.534(3) . ?
C9 C8 1.547(3) . ?
C99 C98 1.386(4) . ?
C7 C6 1.369(4) . ?
C7 C2 1.394(3) . ?
C7 C8 1.520(4) . ?
C59 C60 1.531(4) . ?
C59 C58 1.536(3) . ?
C98 C97 1.380(4) . ?
C98 C102 1.498(4) . ?
C2 C3 1.388(4) . ?
C93 C92 1.525(4) . ?
C69 C70 1.391(5) . ?
C69 C74 1.502(5) . ?
C63 C62 1.498(4) . ?
C42 C43 1.386(4) . ?
C42 C47 1.511(4) . ?
C87 C86 1.386(5) . ?
C13 C12 1.538(3) . ?
C60 C61 1.537(3) . ?
C10 C11 1.501(4) . ?
C84 C85 1.385(5) . ?
C43 C44 1.387(4) . ?
C40 C39 1.386(5) . ?
C37 C38 1.384(5) . ?
C18 C17 1.385(5) . ?
C17 C16 1.375(5) . ?
C17 C21 1.512(5) . ?
C6 C5 1.383(5) . ?
C72 C71 1.374(5) . ?
C38 C39 1.378(6) . ?
C12 C11 1.524(4) . ?
C70 C71 1.378(5) . ?
C44 C48 1.498(4) . ?
C61 C62 1.516(3) . ?
C58 C57 1.513(4) . ?
C57 C67 1.387(4) . ?
C57 C56 1.393(4) . ?
C3 C4 1.376(5) . ?
C71 C75 1.509(5) . ?
C86 C85 1.371(6) . ?
C56 C64 1.388(4) . ?
C67 C66 1.388(5) . ?
C65 C66 1.380(5) . ?
C65 C64 1.380(5) . ?
C5 C4 1.383(5) . ?
